data_7129678
loop_
_publ_author_name
'Lips, Felicitas'
'Helmer, Joschua'
'Pakkanen, Olli J.'
'Gendy, Chris'
'Hepp, Alexander'
'Tuononen, Heikki M.'

_publ_section_title
;
 Tetracyclic silaheterocycle formed through a pericyclic reaction cascade
 including a two-fold intramolecular C--C bond activation
;
_journal_name_full 'Chemical Communications'
_journal_paper_doi 10.1039/D2CC00298A
_journal_year 2022
_chemical_formula_sum 'C141 H192 Br2 N6 Si12'
_chemical_formula_weight 2467.89
_space_group_crystal_system triclinic
_space_group_IT_number 2
_space_group_name_Hall '-P 1'
_space_group_name_H-M_alt 'P -1'
_atom_sites_solution_hydrogens geom
_audit_creation_method SHELXL-2016/6
_audit_update_record
;
2021-10-26 deposited with the CCDC.	2022-02-07 downloaded from the CCDC.
;
_cell_angle_alpha 104.3480(10)
_cell_angle_beta 103.6750(10)
_cell_angle_gamma 100.7350(10)
_cell_formula_units_Z 1
_cell_length_a 12.7757(5)
_cell_length_b 13.7788(5)
_cell_length_c 21.0655(8)
_cell_measurement_reflns_used 9904
_cell_measurement_temperature 100(2)
_cell_measurement_theta_max 27.13
_cell_measurement_theta_min 2.24
_cell_volume 3370.6(2)
_computing_cell_refinement 'Bruker SAINT'
_computing_data_collection 'Bruker APEX2'
_computing_data_reduction 'Bruker SAINT'
_computing_molecular_graphics 'Bruker SHELXTL'
_computing_publication_material 'Bruker SHELXTL'
_computing_structure_refinement 'SHELXL-2016/6 (Sheldrick, 2016)'
_computing_structure_solution 'SHELXT 2014/5 (Sheldrick, 2014)'
_diffrn_ambient_temperature 100(2)
_diffrn_measured_fraction_theta_full 0.997
_diffrn_measured_fraction_theta_max 0.994
_diffrn_measurement_device_type 'Bruker APEX-II CCD'
_diffrn_measurement_method '\f and \w scans'
_diffrn_radiation_type MoK\a
_diffrn_radiation_wavelength 0.71073
_diffrn_reflns_av_R_equivalents 0.0317
_diffrn_reflns_av_unetI/netI 0.0377
_diffrn_reflns_Laue_measured_fraction_full 0.997
_diffrn_reflns_Laue_measured_fraction_max 0.994
_diffrn_reflns_limit_h_max 16
_diffrn_reflns_limit_h_min -16
_diffrn_reflns_limit_k_max 17
_diffrn_reflns_limit_k_min -17
_diffrn_reflns_limit_l_max 26
_diffrn_reflns_limit_l_min -27
_diffrn_reflns_number 43534
_diffrn_reflns_point_group_measured_fraction_full 0.997
_diffrn_reflns_point_group_measured_fraction_max 0.994
_diffrn_reflns_theta_full 25.242
_diffrn_reflns_theta_max 27.153
_diffrn_reflns_theta_min 2.201
_exptl_absorpt_coefficient_mu 0.759
_exptl_absorpt_correction_T_max 0.7455
_exptl_absorpt_correction_T_min 0.6264
_exptl_absorpt_correction_type multi-scan
_exptl_absorpt_process_details SADABS
_exptl_crystal_colour yellow
_exptl_crystal_density_diffrn 1.216
_exptl_crystal_description rod
_exptl_crystal_F_000 1318
_exptl_crystal_size_max 0.594
_exptl_crystal_size_mid 0.249
_exptl_crystal_size_min 0.136
_refine_diff_density_max 2.078
_refine_diff_density_min -0.754
_refine_diff_density_rms 0.071
_refine_ls_extinction_method none
_refine_ls_goodness_of_fit_ref 1.049
_refine_ls_hydrogen_treatment constr
_refine_ls_matrix_type full
_refine_ls_number_parameters 746
_refine_ls_number_reflns 14872
_refine_ls_number_restraints 57
_refine_ls_restrained_S_all 1.049
_refine_ls_R_factor_all 0.0519
_refine_ls_R_factor_gt 0.0444
_refine_ls_shift/su_max 0.000
_refine_ls_shift/su_mean 0.000
_refine_ls_structure_factor_coef Fsqd
_refine_ls_weighting_details 'w=1/[\s^2^(Fo^2^)+(0.0475P)^2^+5.1497P] where P=(Fo^2^+2Fc^2^)/3'
_refine_ls_weighting_scheme calc
_refine_ls_wR_factor_gt 0.1131
_refine_ls_wR_factor_ref 0.1168
_reflns_Friedel_coverage 0.000
_reflns_number_gt 13265
_reflns_number_total 14872
_reflns_threshold_expression 'I > 2\s(I)'
_cod_data_source_file d2cc00298a3.cif
_cod_data_source_block fl180818t1_a
_cod_database_code 7129678
_shelx_shelxl_version_number 2016/6
_shelx_space_group_comment
;
The symmetry employed for this shelxl refinement is uniquely defined
by the following loop, which should always be used as a source of
symmetry information in preference to the above space-group names.
They are only intended as comments.
;

loop_
_space_group_symop_operation_xyz
'x, y, z'
'-x, -y, -z'

loop_
_atom_site_label
_atom_site_type_symbol
_atom_site_fract_x
_atom_site_fract_y
_atom_site_fract_z
_atom_site_U_iso_or_equiv
_atom_site_adp_type
_atom_site_occupancy
_atom_site_site_symmetry_order
_atom_site_calc_flag
_atom_site_refinement_flags_posn
_atom_site_refinement_flags_adp
_atom_site_refinement_flags_occupancy
_atom_site_disorder_assembly
_atom_site_disorder_group
Br1 Br 0.11429(2) 0.13552(2) 0.56907(2) 0.02082(7) Uani 1 1 d . . . . .
Si1 Si 0.26040(5) 0.25403(4) 0.65042(3) 0.01278(12) Uani 1 1 d . . . . .
Si2 Si 0.20566(5) 0.36813(4) 0.73667(3) 0.01352(12) Uani 1 1 d . . . . .
Si3 Si 0.34532(5) 0.23560(5) 0.75701(3) 0.01472(12) Uani 1 1 d . . . . .
Si4 Si 0.49798(5) 0.32281(5) 0.67451(3) 0.01414(12) Uani 1 1 d . . . . .
Si5 Si -0.02836(5) 0.32287(5) 0.75507(3) 0.01610(13) Uani 1 1 d . . . . .
Si6 Si 0.32108(5) 0.07870(5) 0.83779(3) 0.01960(13) Uani 1 1 d . . . . .
N1 N 0.36405(15) 0.29267(14) 0.61453(9) 0.0142(3) Uani 1 1 d . . . . .
N2 N 0.07706(15) 0.39506(14) 0.73150(9) 0.0151(4) Uani 1 1 d . . . . .
N3 N 0.38997(15) 0.14149(14) 0.79015(10) 0.0158(4) Uani 1 1 d . . . . .
C1 C 0.45088(18) 0.34928(17) 0.75465(11) 0.0177(4) Uani 1 1 d . . . . .
C2 C 0.4305(2) 0.44524(19) 0.76910(12) 0.0227(5) Uani 1 1 d . . . . .
H2 H 0.480575 0.498298 0.761490 0.027 Uiso 1 1 calc R U . . .
C3 C 0.3377(2) 0.47728(19) 0.79576(13) 0.0237(5) Uani 1 1 d . . . . .
H3 H 0.331754 0.547923 0.793893 0.028 Uiso 1 1 calc R U . . .
C4 C 0.3411(2) 0.4633(2) 0.86542(13) 0.0264(5) Uani 1 1 d . . . . .
H4 H 0.376528 0.518587 0.906868 0.032 Uiso 1 1 calc R U . . .
C5 C 0.2916(2) 0.3693(2) 0.86509(13) 0.0267(5) Uani 1 1 d . . . . .
H5 H 0.288581 0.354415 0.906415 0.032 Uiso 1 1 calc R U . . .
C6 C 0.24050(18) 0.28715(17) 0.79622(11) 0.0160(4) Uani 1 1 d . . . . .
H6 H 0.175269 0.232247 0.794140 0.019 Uiso 1 1 calc R U . . .
C7 C 0.59332(19) 0.43707(18) 0.66768(13) 0.0216(5) Uani 1 1 d . . . . .
H7A H 0.666631 0.452299 0.701189 0.032 Uiso 1 1 calc R U . . .
H7B H 0.601135 0.421824 0.621311 0.032 Uiso 1 1 calc R U . . .
H7C H 0.562387 0.497264 0.676940 0.032 Uiso 1 1 calc R U . . .
C8 C 0.56617(19) 0.21454(18) 0.66136(12) 0.0197(5) Uani 1 1 d . . . . .
H8A H 0.639549 0.235124 0.695659 0.030 Uiso 1 1 calc R U . . .
H8B H 0.519750 0.153247 0.666219 0.030 Uiso 1 1 calc R U . . .
H8C H 0.575168 0.198166 0.615278 0.030 Uiso 1 1 calc R U . . .
C9 C 0.34146(17) 0.31016(17) 0.54848(11) 0.0152(4) Uani 1 1 d . . . . .
C10 C 0.33347(19) 0.23029(18) 0.48984(12) 0.0190(4) Uani 1 1 d . . . . .
C11 C 0.3054(2) 0.2464(2) 0.42600(12) 0.0241(5) Uani 1 1 d . . . . .
H11 H 0.300241 0.192582 0.386274 0.029 Uiso 1 1 calc R U . . .
C12 C 0.2848(2) 0.3390(2) 0.41898(13) 0.0260(5) Uani 1 1 d . . . . .
H12 H 0.262143 0.347412 0.374796 0.031 Uiso 1 1 calc R U . . .
C13 C 0.2978(2) 0.4189(2) 0.47718(13) 0.0226(5) Uani 1 1 d . . . . .
H13 H 0.285614 0.483074 0.472601 0.027 Uiso 1 1 calc R U . . .
C14 C 0.32820(18) 0.40746(17) 0.54250(12) 0.0169(4) Uani 1 1 d . . . . .
C15 C 0.3648(2) 0.13041(18) 0.49413(12) 0.0222(5) Uani 1 1 d . . . . .
H15 H 0.374352 0.127682 0.542103 0.027 Uiso 1 1 calc R U . . .
C16 C 0.2767(3) 0.0324(2) 0.44527(14) 0.0335(6) Uani 1 1 d . . . . .
H16A H 0.301680 -0.028986 0.450465 0.050 Uiso 1 1 calc R U . . .
H16B H 0.206010 0.030018 0.456229 0.050 Uiso 1 1 calc R U . . .
H16C H 0.265918 0.033586 0.397858 0.050 Uiso 1 1 calc R U . . .
C17 C 0.4772(2) 0.1338(2) 0.47955(15) 0.0324(6) Uani 1 1 d . . . . .
H17A H 0.498511 0.069799 0.482139 0.049 Uiso 1 1 calc R U . . .
H17B H 0.470705 0.140142 0.433555 0.049 Uiso 1 1 calc R U . . .
H17C H 0.534208 0.193520 0.513645 0.049 Uiso 1 1 calc R U . . .
C18 C 0.35139(19) 0.50180(17) 0.60401(12) 0.0182(4) Uani 1 1 d . . . . .
H18 H 0.383693 0.483122 0.646032 0.022 Uiso 1 1 calc R U . . .
C19 C 0.4380(2) 0.59267(19) 0.60136(15) 0.0270(5) Uani 1 1 d . . . . .
H19A H 0.451648 0.652695 0.641543 0.041 Uiso 1 1 calc R U . . .
H19B H 0.507762 0.572806 0.601367 0.041 Uiso 1 1 calc R U . . .
H19C H 0.410002 0.610689 0.559478 0.041 Uiso 1 1 calc R U . . .
C20 C 0.2463(2) 0.5352(2) 0.61132(14) 0.0251(5) Uani 1 1 d . . . . .
H20A H 0.266159 0.596276 0.651738 0.038 Uiso 1 1 calc R U . . .
H20B H 0.211661 0.552413 0.570242 0.038 Uiso 1 1 calc R U . . .
H20C H 0.193703 0.478441 0.616670 0.038 Uiso 1 1 calc R U . . .
C21 C 0.04895(18) 0.47396(17) 0.70022(12) 0.0165(4) Uani 1 1 d . . . . .
C22 C -0.01289(18) 0.44574(18) 0.63022(12) 0.0181(4) Uani 1 1 d . . . . .
C23 C -0.0406(2) 0.52363(19) 0.60311(13) 0.0222(5) Uani 1 1 d . . . . .
H23 H -0.081898 0.505248 0.556092 0.027 Uiso 1 1 calc R U . . .
C24 C -0.0098(2) 0.6263(2) 0.64246(14) 0.0259(5) Uani 1 1 d . . . . .
H24 H -0.029986 0.677766 0.622839 0.031 Uiso 1 1 calc R U . . .
C25 C 0.0510(2) 0.65355(19) 0.71086(13) 0.0241(5) Uani 1 1 d . . . . .
H25 H 0.072996 0.724352 0.737963 0.029 Uiso 1 1 calc R U . . .
C26 C 0.08058(19) 0.57897(18) 0.74087(12) 0.0194(4) Uani 1 1 d . . . . .
C27 C -0.0526(2) 0.33493(18) 0.58219(12) 0.0207(5) Uani 1 1 d . . . . .
H27 H -0.020005 0.289473 0.607185 0.025 Uiso 1 1 calc R U . . .
C28 C -0.0163(2) 0.3234(2) 0.51692(12) 0.0261(5) Uani 1 1 d . . . . .
H28A H -0.043848 0.250964 0.487845 0.039 Uiso 1 1 calc R U . . .
H28B H -0.047145 0.367804 0.491796 0.039 Uiso 1 1 calc R U . . .
H28C H 0.065335 0.344241 0.529404 0.039 Uiso 1 1 calc R U . . .
C29 C -0.1804(2) 0.2958(2) 0.56074(14) 0.0297(6) Uani 1 1 d . . . . .
H29A H -0.203753 0.224447 0.529902 0.045 Uiso 1 1 calc R U . . .
H29B H -0.204942 0.297629 0.601622 0.045 Uiso 1 1 calc R U . . .
H29C H -0.213981 0.340415 0.537028 0.045 Uiso 1 1 calc R U . . .
C30 C 0.1434(2) 0.61633(18) 0.81735(13) 0.0230(5) Uani 1 1 d . . . . .
H30 H 0.167133 0.557438 0.831042 0.028 Uiso 1 1 calc R U . . .
C31 C 0.2471(3) 0.7068(2) 0.83500(16) 0.0391(7) Uani 1 1 d . . . . .
H31A H 0.285178 0.728699 0.884377 0.059 Uiso 1 1 calc R U . . .
H31B H 0.297826 0.684197 0.809614 0.059 Uiso 1 1 calc R U . . .
H31C H 0.224168 0.765097 0.822239 0.059 Uiso 1 1 calc R U . . .
C32 C 0.0694(3) 0.6557(2) 0.85989(14) 0.0341(6) Uani 1 1 d . . . . .
H32A H 0.111429 0.679252 0.908736 0.051 Uiso 1 1 calc R U . . .
H32B H 0.046118 0.713646 0.846819 0.051 Uiso 1 1 calc R U . . .
H32C H 0.003387 0.599493 0.851381 0.051 Uiso 1 1 calc R U . . .
C33 C -0.0835(2) 0.18698(19) 0.69683(13) 0.0258(5) Uani 1 1 d . . . . .
H33A H -0.141716 0.149431 0.711495 0.039 Uiso 1 1 calc R U . . .
H33B H -0.115088 0.187452 0.649773 0.039 Uiso 1 1 calc R U . . .
H33C H -0.022797 0.152564 0.698573 0.039 Uiso 1 1 calc R U . . .
C34 C -0.14128(19) 0.3911(2) 0.75297(13) 0.0234(5) Uani 1 1 d . . . . .
H34A H -0.201375 0.352815 0.765869 0.035 Uiso 1 1 calc R U . . .
H34B H -0.111260 0.461349 0.785378 0.035 Uiso 1 1 calc R U . . .
H34C H -0.170667 0.395076 0.706561 0.035 Uiso 1 1 calc R U . . .
C35 C 0.01707(18) 0.31457(18) 0.84478(12) 0.0180(4) Uani 1 1 d . . . . .
C36 C 0.0464(2) 0.40212(19) 0.90240(13) 0.0234(5) Uani 1 1 d . . . . .
H36 H 0.050843 0.468586 0.896181 0.028 Uiso 1 1 calc R U . . .
C37 C 0.0690(2) 0.3941(2) 0.96841(13) 0.0280(5) Uani 1 1 d . . . . .
H37 H 0.088191 0.454549 1.006729 0.034 Uiso 1 1 calc R U . . .
C38 C 0.0635(2) 0.2974(2) 0.97833(13) 0.0280(5) Uani 1 1 d . . . . .
H38 H 0.078840 0.291664 1.023433 0.034 Uiso 1 1 calc R U . . .
C39 C 0.0355(2) 0.2097(2) 0.92237(13) 0.0264(5) Uani 1 1 d . . . . .
H39 H 0.031890 0.143549 0.928984 0.032 Uiso 1 1 calc R U . . .
C40 C 0.0128(2) 0.21838(19) 0.85643(13) 0.0216(5) Uani 1 1 d . . . . .
H40 H -0.006088 0.157614 0.818380 0.026 Uiso 1 1 calc R U . . .
C41 C 0.49023(19) 0.11144(17) 0.78156(12) 0.0181(4) Uani 1 1 d . . . . .
C42 C 0.4801(2) 0.01760(18) 0.73137(12) 0.0199(5) Uani 1 1 d . . . . .
C43 C 0.5773(2) -0.0111(2) 0.72554(14) 0.0249(5) Uani 1 1 d . . . . .
H43 H 0.571947 -0.073474 0.691688 0.030 Uiso 1 1 calc R U . . .
C44 C 0.6812(2) 0.0489(2) 0.76776(14) 0.0278(5) Uani 1 1 d . . . . .
H44 H 0.746314 0.028226 0.762502 0.033 Uiso 1 1 calc R U . . .
C45 C 0.6902(2) 0.1391(2) 0.81765(14) 0.0258(5) Uani 1 1 d . . . . .
H45 H 0.761843 0.179720 0.846878 0.031 Uiso 1 1 calc R U . . .
C46 C 0.59547(19) 0.17176(18) 0.82593(12) 0.0205(5) Uani 1 1 d . . . . .
C47 C 0.3667(2) -0.05179(17) 0.68554(13) 0.0220(5) Uani 1 1 d . . . . .
H47 H 0.311862 -0.040263 0.711700 0.026 Uiso 1 1 calc R U . . .
C48 C 0.3611(3) -0.1681(2) 0.66677(16) 0.0337(6) Uani 1 1 d . . . . .
H48A H 0.286006 -0.208065 0.637303 0.051 Uiso 1 1 calc R U . . .
H48B H 0.415661 -0.182152 0.642293 0.051 Uiso 1 1 calc R U . . .
H48C H 0.377962 -0.188385 0.708733 0.051 Uiso 1 1 calc R U . . .
C49 C 0.3279(2) -0.02304(19) 0.61999(13) 0.0240(5) Uani 1 1 d . . . . .
H49A H 0.254723 -0.069485 0.592000 0.036 Uiso 1 1 calc R U . . .
H49B H 0.322210 0.048803 0.631890 0.036 Uiso 1 1 calc R U . . .
H49C H 0.381807 -0.029986 0.594003 0.036 Uiso 1 1 calc R U . . .
C50 C 0.6107(2) 0.2683(2) 0.88468(13) 0.0252(5) Uani 1 1 d . . . . .
H50 H 0.537659 0.286631 0.879327 0.030 Uiso 1 1 calc R U . . .
C51 C 0.6975(2) 0.3612(2) 0.88519(16) 0.0350(6) Uani 1 1 d . . . . .
H51A H 0.704325 0.421276 0.923824 0.052 Uiso 1 1 calc R U . . .
H51B H 0.769767 0.344616 0.889964 0.052 Uiso 1 1 calc R U . . .
H51C H 0.674274 0.377511 0.842107 0.052 Uiso 1 1 calc R U . . .
C52 C 0.6443(3) 0.2464(3) 0.95390(14) 0.0374(7) Uani 1 1 d . . . . .
H52A H 0.653884 0.309074 0.991321 0.056 Uiso 1 1 calc R U . . .
H52B H 0.585781 0.190134 0.954960 0.056 Uiso 1 1 calc R U . . .
H52C H 0.714589 0.225916 0.959452 0.056 Uiso 1 1 calc R U . . .
C53 C 0.3919(2) -0.0219(2) 0.85840(14) 0.0282(5) Uani 1 1 d . . . . .
H53A H 0.353941 -0.057268 0.884961 0.042 Uiso 1 1 calc R U . . .
H53B H 0.388772 -0.072605 0.815693 0.042 Uiso 1 1 calc R U . . .
H53C H 0.469926 0.011498 0.885344 0.042 Uiso 1 1 calc R U . . .
C54 C 0.3257(2) 0.1664(2) 0.92222(13) 0.0299(6) Uani 1 1 d . . . . .
H54A H 0.285857 0.126363 0.945815 0.045 Uiso 1 1 calc R U . . .
H54B H 0.403465 0.197385 0.950411 0.045 Uiso 1 1 calc R U . . .
H54C H 0.290032 0.221392 0.914743 0.045 Uiso 1 1 calc R U . . .
C55 C 0.1709(2) 0.01436(18) 0.78781(13) 0.0215(5) Uani 1 1 d . . . . .
C56 C 0.1244(2) 0.00228(19) 0.71842(13) 0.0248(5) Uani 1 1 d . . . . .
H56 H 0.169460 0.031476 0.694370 0.030 Uiso 1 1 calc R U . . .
C57 C 0.0142(2) -0.0513(2) 0.68376(14) 0.0292(5) Uani 1 1 d . . . . .
H57 H -0.015615 -0.058436 0.636539 0.035 Uiso 1 1 calc R U . . .
C58 C -0.0523(2) -0.0942(2) 0.71812(15) 0.0320(6) Uani 1 1 d . . . . .
H58 H -0.127474 -0.132278 0.694294 0.038 Uiso 1 1 calc R U . . .
C59 C -0.0093(2) -0.0817(2) 0.78720(15) 0.0306(6) Uani 1 1 d . . . . .
H59 H -0.055510 -0.109602 0.811145 0.037 Uiso 1 1 calc R U . . .
C60 C 0.1010(2) -0.02874(19) 0.82150(14) 0.0252(5) Uani 1 1 d . . . . .
H60 H 0.129880 -0.021409 0.868820 0.030 Uiso 1 1 calc R U . . .
C61 C 0.6247(3) 0.6193(3) 0.92440(17) 0.0445(7) Uani 1 1 d . . . . .
H61A H 0.669690 0.569716 0.929324 0.067 Uiso 1 1 calc R U . . .
H61B H 0.641413 0.672031 0.968834 0.067 Uiso 1 1 calc R U . . .
H61C H 0.545359 0.582607 0.908553 0.067 Uiso 1 1 calc R U . . .
C62 C 0.6520(3) 0.6710(2) 0.87275(15) 0.0369(7) Uani 1 1 d . . . . .
C63 C 0.5991(3) 0.7439(3) 0.85724(17) 0.0445(7) Uani 1 1 d . . . . .
H63 H 0.548252 0.764584 0.880875 0.053 Uiso 1 1 calc R U . . .
C64 C 0.6196(3) 0.7876(3) 0.8070(2) 0.0549(10) Uani 1 1 d . . . . .
H64 H 0.580447 0.836148 0.795632 0.066 Uiso 1 1 calc R U . . .
C65 C 0.6948(3) 0.7618(3) 0.77398(18) 0.0541(10) Uani 1 1 d . . . . .
H65 H 0.708458 0.793015 0.740220 0.065 Uiso 1 1 calc R U . . .
C66 C 0.7512(3) 0.6907(3) 0.78947(16) 0.0463(8) Uani 1 1 d . . . . .
H66 H 0.804155 0.672644 0.766883 0.056 Uiso 1 1 calc R U . . .
C67 C 0.7290(3) 0.6455(2) 0.83906(16) 0.0412(7) Uani 1 1 d . . . . .
H67 H 0.767454 0.596291 0.849946 0.049 Uiso 1 1 calc R U . . .
C71A C 0.7975(9) 0.0321(10) -0.0228(6) 0.098(4) Uani 0.5 1 d . U P A -1
H71A H 0.743671 -0.030971 -0.025919 0.148 Uiso 0.5 1 calc R U P A -1
H71B H 0.778339 0.048103 -0.066231 0.148 Uiso 0.5 1 calc R U P A -1
H71C H 0.795271 0.090059 0.014432 0.148 Uiso 0.5 1 calc R U P A -1
C70A C 1.1044(8) 0.0744(10) 0.0553(6) 0.051(3) Uani 0.5 1 d G U P A -1
H70A H 1.164710 0.124315 0.090922 0.062 Uiso 0.5 1 calc R U P A -1
C69A C 0.9977(8) 0.0892(10) 0.0434(5) 0.0370(18) Uani 0.5 1 d G U P A -1
H69A H 0.984999 0.149279 0.070785 0.044 Uiso 0.5 1 calc R U P A -1
C68A C 0.9095(8) 0.0161(11) -0.0087(6) 0.064(3) Uani 0.5 1 d G U P A -1
C68B C 0.9281(9) -0.0718(10) -0.0488(6) 0.085(4) Uani 0.5 1 d G U P A -1
H68B H 0.867823 -0.121709 -0.084437 0.103 Uiso 0.5 1 calc R U P A -1
C69B C 1.0348(10) -0.0866(10) -0.0369(6) 0.093(5) Uani 0.5 1 d G U P A -1
H69B H 1.047533 -0.146675 -0.064300 0.111 Uiso 0.5 1 calc R U P A -1
C70B C 1.1230(9) -0.0135(10) 0.0152(6) 0.070(4) Uani 0.5 1 d G U P A -1
H70B H 1.195977 -0.023664 0.023379 0.084 Uiso 0.5 1 calc R U P A -1

loop_
_atom_site_aniso_label
_atom_site_aniso_U_11
_atom_site_aniso_U_22
_atom_site_aniso_U_33
_atom_site_aniso_U_23
_atom_site_aniso_U_13
_atom_site_aniso_U_12
Br1 0.01690(11) 0.01833(11) 0.02203(12) 0.00226(9) 0.00325(9) 0.00087(8)
Si1 0.0128(3) 0.0127(3) 0.0136(3) 0.0042(2) 0.0046(2) 0.0039(2)
Si2 0.0138(3) 0.0136(3) 0.0134(3) 0.0034(2) 0.0044(2) 0.0046(2)
Si3 0.0152(3) 0.0136(3) 0.0170(3) 0.0052(2) 0.0064(2) 0.0048(2)
Si4 0.0129(3) 0.0154(3) 0.0167(3) 0.0070(2) 0.0060(2) 0.0048(2)
Si5 0.0160(3) 0.0164(3) 0.0179(3) 0.0067(2) 0.0072(2) 0.0043(2)
Si6 0.0190(3) 0.0203(3) 0.0211(3) 0.0095(3) 0.0069(2) 0.0032(2)
N1 0.0140(8) 0.0137(8) 0.0160(9) 0.0050(7) 0.0058(7) 0.0040(7)
N2 0.0161(9) 0.0153(9) 0.0179(9) 0.0072(7) 0.0085(7) 0.0066(7)
N3 0.0154(9) 0.0143(8) 0.0197(9) 0.0071(7) 0.0060(7) 0.0047(7)
C1 0.0171(10) 0.0175(10) 0.0159(10) 0.0044(8) 0.0035(8) 0.0012(9)
C2 0.0184(11) 0.0238(12) 0.0210(12) 0.0046(9) 0.0029(9) 0.0010(9)
C3 0.0219(12) 0.0220(11) 0.0250(12) 0.0041(10) 0.0069(9) 0.0049(10)
C4 0.0309(13) 0.0284(13) 0.0196(12) 0.0015(10) 0.0106(10) 0.0110(11)
C5 0.0269(13) 0.0355(14) 0.0200(12) 0.0061(10) 0.0091(10) 0.0138(11)
C6 0.0151(10) 0.0194(10) 0.0160(10) 0.0066(9) 0.0060(8) 0.0067(8)
C7 0.0168(11) 0.0196(11) 0.0294(13) 0.0092(10) 0.0069(9) 0.0045(9)
C8 0.0187(11) 0.0193(11) 0.0242(12) 0.0085(9) 0.0079(9) 0.0072(9)
C9 0.0122(10) 0.0178(10) 0.0177(10) 0.0074(8) 0.0058(8) 0.0044(8)
C10 0.0159(10) 0.0215(11) 0.0190(11) 0.0049(9) 0.0059(8) 0.0043(9)
C11 0.0231(12) 0.0298(13) 0.0177(11) 0.0045(10) 0.0062(9) 0.0068(10)
C12 0.0231(12) 0.0384(14) 0.0195(12) 0.0138(11) 0.0061(9) 0.0087(11)
C13 0.0199(11) 0.0279(12) 0.0260(12) 0.0150(10) 0.0080(9) 0.0100(10)
C14 0.0125(10) 0.0192(11) 0.0213(11) 0.0081(9) 0.0063(8) 0.0054(8)
C15 0.0290(13) 0.0190(11) 0.0182(11) 0.0033(9) 0.0073(9) 0.0081(10)
C16 0.0431(16) 0.0229(13) 0.0261(13) -0.0002(11) 0.0058(12) 0.0047(12)
C17 0.0369(15) 0.0382(15) 0.0298(14) 0.0109(12) 0.0152(12) 0.0204(13)
C18 0.0173(11) 0.0157(10) 0.0233(11) 0.0085(9) 0.0056(9) 0.0051(9)
C19 0.0252(12) 0.0182(11) 0.0404(15) 0.0125(11) 0.0118(11) 0.0049(10)
C20 0.0233(12) 0.0256(12) 0.0294(13) 0.0083(10) 0.0106(10) 0.0099(10)
C21 0.0157(10) 0.0175(10) 0.0227(11) 0.0103(9) 0.0105(9) 0.0074(8)
C22 0.0154(10) 0.0204(11) 0.0224(11) 0.0095(9) 0.0087(9) 0.0056(9)
C23 0.0213(11) 0.0274(12) 0.0222(12) 0.0118(10) 0.0071(9) 0.0099(10)
C24 0.0307(13) 0.0252(12) 0.0313(13) 0.0167(11) 0.0124(11) 0.0144(11)
C25 0.0293(13) 0.0175(11) 0.0295(13) 0.0087(10) 0.0116(10) 0.0098(10)
C26 0.0210(11) 0.0194(11) 0.0223(11) 0.0085(9) 0.0101(9) 0.0084(9)
C27 0.0235(12) 0.0212(11) 0.0181(11) 0.0079(9) 0.0059(9) 0.0057(9)
C28 0.0354(14) 0.0245(12) 0.0190(12) 0.0067(10) 0.0088(10) 0.0077(11)
C29 0.0252(13) 0.0294(13) 0.0294(14) 0.0100(11) 0.0021(10) 0.0010(11)
C30 0.0279(12) 0.0183(11) 0.0232(12) 0.0055(9) 0.0076(10) 0.0082(10)
C31 0.0367(16) 0.0313(15) 0.0403(17) 0.0105(13) 0.0016(13) 0.0009(13)
C32 0.0500(17) 0.0292(14) 0.0253(13) 0.0034(11) 0.0130(12) 0.0200(13)
C33 0.0306(13) 0.0199(11) 0.0234(12) 0.0064(10) 0.0074(10) -0.0004(10)
C34 0.0158(11) 0.0315(13) 0.0271(12) 0.0115(10) 0.0095(9) 0.0087(10)
C35 0.0154(10) 0.0218(11) 0.0201(11) 0.0086(9) 0.0085(8) 0.0054(9)
C36 0.0265(12) 0.0212(11) 0.0247(12) 0.0077(10) 0.0098(10) 0.0075(10)
C37 0.0312(14) 0.0296(13) 0.0211(12) 0.0038(10) 0.0086(10) 0.0075(11)
C38 0.0300(13) 0.0378(14) 0.0219(12) 0.0146(11) 0.0104(10) 0.0113(11)
C39 0.0315(13) 0.0286(13) 0.0278(13) 0.0163(11) 0.0143(11) 0.0107(11)
C40 0.0226(12) 0.0222(11) 0.0230(12) 0.0080(9) 0.0108(9) 0.0059(9)
C41 0.0181(11) 0.0184(10) 0.0242(11) 0.0126(9) 0.0090(9) 0.0081(9)
C42 0.0234(12) 0.0172(10) 0.0251(12) 0.0112(9) 0.0101(9) 0.0088(9)
C43 0.0314(13) 0.0242(12) 0.0309(13) 0.0153(10) 0.0164(11) 0.0168(11)
C44 0.0247(13) 0.0357(14) 0.0378(15) 0.0220(12) 0.0165(11) 0.0187(11)
C45 0.0176(11) 0.0348(14) 0.0312(13) 0.0191(11) 0.0075(10) 0.0089(10)
C46 0.0194(11) 0.0227(11) 0.0232(12) 0.0124(9) 0.0074(9) 0.0059(9)
C47 0.0270(12) 0.0141(10) 0.0266(12) 0.0047(9) 0.0108(10) 0.0074(9)
C48 0.0411(16) 0.0166(12) 0.0441(16) 0.0096(11) 0.0131(13) 0.0081(11)
C49 0.0281(13) 0.0184(11) 0.0250(12) 0.0036(9) 0.0087(10) 0.0076(10)
C50 0.0200(12) 0.0282(13) 0.0230(12) 0.0065(10) 0.0032(9) 0.0019(10)
C51 0.0262(14) 0.0317(14) 0.0383(16) 0.0052(12) 0.0062(12) -0.0011(11)
C52 0.0381(16) 0.0463(17) 0.0237(14) 0.0119(12) 0.0028(11) 0.0081(13)
C53 0.0282(13) 0.0278(13) 0.0330(14) 0.0187(11) 0.0085(11) 0.0058(11)
C54 0.0353(14) 0.0324(14) 0.0217(12) 0.0085(11) 0.0105(11) 0.0046(12)
C55 0.0205(11) 0.0172(11) 0.0280(12) 0.0072(9) 0.0096(9) 0.0042(9)
C56 0.0239(12) 0.0230(12) 0.0284(13) 0.0091(10) 0.0093(10) 0.0050(10)
C57 0.0261(13) 0.0271(13) 0.0304(14) 0.0067(11) 0.0040(10) 0.0059(11)
C58 0.0219(13) 0.0247(13) 0.0406(16) 0.0057(11) 0.0034(11) -0.0012(10)
C59 0.0253(13) 0.0244(13) 0.0425(16) 0.0118(11) 0.0142(11) -0.0003(10)
C60 0.0252(12) 0.0221(12) 0.0283(13) 0.0081(10) 0.0105(10) 0.0026(10)
C61 0.0438(18) 0.0426(17) 0.0386(17) 0.0073(14) 0.0069(14) 0.0048(15)
C62 0.0437(17) 0.0305(14) 0.0268(14) 0.0039(11) 0.0031(12) 0.0030(13)
C63 0.0455(18) 0.0433(18) 0.0425(18) 0.0166(14) 0.0062(14) 0.0105(15)
C64 0.046(2) 0.060(2) 0.056(2) 0.0361(19) -0.0010(17) 0.0047(17)
C65 0.052(2) 0.060(2) 0.0373(18) 0.0281(17) -0.0056(15) -0.0090(18)
C66 0.053(2) 0.0419(17) 0.0260(15) 0.0004(13) 0.0050(13) -0.0089(15)
C67 0.055(2) 0.0299(15) 0.0323(15) 0.0045(12) 0.0079(14) 0.0082(14)
C71A 0.074(6) 0.137(10) 0.098(8) 0.096(8) 0.007(5) 0.005(6)
C70A 0.077(5) 0.043(6) 0.038(6) 0.011(4) 0.035(4) 0.005(5)
C69A 0.053(4) 0.037(5) 0.022(4) 0.015(3) 0.014(3) 0.002(3)
C68A 0.076(6) 0.065(7) 0.037(5) 0.034(5) 0.003(4) -0.021(5)
C68B 0.167(12) 0.032(6) 0.031(5) 0.006(4) 0.030(7) -0.033(7)
C69B 0.200(15) 0.020(5) 0.064(9) 0.003(5) 0.085(10) -0.004(8)
C70B 0.114(10) 0.059(7) 0.086(10) 0.044(7) 0.081(8) 0.044(7)

loop_
_atom_type_symbol
_atom_type_description
_atom_type_scat_dispersion_real
_atom_type_scat_dispersion_imag
_atom_type_scat_source
C C 0.0033 0.0016 'International Tables Vol C Tables 4.2.6.8 and 6.1.1.4'
H H 0.0000 0.0000 'International Tables Vol C Tables 4.2.6.8 and 6.1.1.4'
N N 0.0061 0.0033 'International Tables Vol C Tables 4.2.6.8 and 6.1.1.4'
Si Si 0.0817 0.0704 'International Tables Vol C Tables 4.2.6.8 and 6.1.1.4'
Br Br -0.2901 2.4595 'International Tables Vol C Tables 4.2.6.8 and 6.1.1.4'

loop_
_geom_angle_atom_site_label_1
_geom_angle_atom_site_label_2
_geom_angle_atom_site_label_3
_geom_angle
_geom_angle_site_symmetry_1
_geom_angle_site_symmetry_3
_geom_angle_publ_flag
N1 Si1 Br1 109.98(7) . . ?
N1 Si1 Si3 108.49(7) . . ?
Br1 Si1 Si3 124.44(3) . . ?
N1 Si1 Si2 125.14(7) . . ?
Br1 Si1 Si2 112.93(3) . . ?
Si3 Si1 Si2 72.43(3) . . ?
N2 Si2 C6 113.16(9) . . ?
N2 Si2 C3 117.36(10) . . ?
C6 Si2 C3 88.37(11) . . ?
N2 Si2 Si1 128.72(7) . . ?
C6 Si2 Si1 89.60(7) . . ?
C3 Si2 Si1 108.13(8) . . ?
N2 Si2 Si3 149.51(7) . . ?
C6 Si2 Si3 41.80(7) . . ?
C3 Si2 Si3 83.94(8) . . ?
Si1 Si2 Si3 52.61(2) . . ?
N3 Si3 C1 119.97(10) . . ?
N3 Si3 C6 112.44(9) . . ?
C1 Si3 C6 108.21(10) . . ?
N3 Si3 Si1 139.06(7) . . ?
C1 Si3 Si1 78.59(7) . . ?
C6 Si3 Si1 92.20(7) . . ?
N3 Si3 Si2 154.05(7) . . ?
C1 Si3 Si2 80.89(7) . . ?
C6 Si3 Si2 42.27(7) . . ?
Si1 Si3 Si2 54.96(2) . . ?
N1 Si4 C8 112.77(10) . . ?
N1 Si4 C7 110.87(10) . . ?
C8 Si4 C7 106.81(11) . . ?
N1 Si4 C1 96.72(9) . . ?
C8 Si4 C1 115.17(10) . . ?
C7 Si4 C1 114.42(11) . . ?
N2 Si5 C34 107.42(10) . . ?
N2 Si5 C33 111.84(10) . . ?
C34 Si5 C33 110.78(12) . . ?
N2 Si5 C35 114.26(10) . . ?
C34 Si5 C35 105.78(11) . . ?
C33 Si5 C35 106.61(11) . . ?
N3 Si6 C54 113.94(11) . . ?
N3 Si6 C53 108.98(11) . . ?
C54 Si6 C53 105.65(13) . . ?
N3 Si6 C55 110.85(10) . . ?
C54 Si6 C55 108.06(12) . . ?
C53 Si6 C55 109.16(11) . . ?
C9 N1 Si1 123.42(14) . . ?
C9 N1 Si4 125.59(14) . . ?
Si1 N1 Si4 110.52(10) . . ?
C21 N2 Si2 119.48(14) . . ?
C21 N2 Si5 117.32(14) . . ?
Si2 N2 Si5 122.93(11) . . ?
C41 N3 Si3 121.45(14) . . ?
C41 N3 Si6 115.21(14) . . ?
Si3 N3 Si6 123.32(11) . . ?
C2 C1 Si3 118.84(18) . . ?
C2 C1 Si4 109.93(17) . . ?
Si3 C1 Si4 113.65(11) . . ?
C1 C2 C3 128.0(2) . . ?
C2 C3 C4 113.4(2) . . ?
C2 C3 Si2 102.99(16) . . ?
C4 C3 Si2 101.16(17) . . ?
C5 C4 C3 116.2(2) . . ?
C4 C5 C6 117.1(2) . . ?
C5 C6 Si3 114.21(16) . . ?
C5 C6 Si2 101.91(16) . . ?
Si3 C6 Si2 95.93(10) . . ?
C10 C9 C14 119.8(2) . . ?
C10 C9 N1 119.74(19) . . ?
C14 C9 N1 120.42(19) . . ?
C11 C10 C9 119.0(2) . . ?
C11 C10 C15 118.4(2) . . ?
C9 C10 C15 122.3(2) . . ?
C12 C11 C10 121.6(2) . . ?
C13 C12 C11 119.0(2) . . ?
C12 C13 C14 121.6(2) . . ?
C13 C14 C9 118.7(2) . . ?
C13 C14 C18 118.2(2) . . ?
C9 C14 C18 123.0(2) . . ?
C10 C15 C16 113.4(2) . . ?
C10 C15 C17 108.5(2) . . ?
C16 C15 C17 110.3(2) . . ?
C14 C18 C20 112.98(19) . . ?
C14 C18 C19 110.89(19) . . ?
C20 C18 C19 109.98(19) . . ?
C26 C21 C22 119.7(2) . . ?
C26 C21 N2 119.6(2) . . ?
C22 C21 N2 120.6(2) . . ?
C23 C22 C21 118.5(2) . . ?
C23 C22 C27 117.5(2) . . ?
C21 C22 C27 124.0(2) . . ?
C24 C23 C22 122.1(2) . . ?
C23 C24 C25 119.2(2) . . ?
C24 C25 C26 121.3(2) . . ?
C25 C26 C21 119.2(2) . . ?
C25 C26 C30 117.2(2) . . ?
C21 C26 C30 123.5(2) . . ?
C22 C27 C28 112.69(19) . . ?
C22 C27 C29 111.1(2) . . ?
C28 C27 C29 108.2(2) . . ?
C26 C30 C32 110.9(2) . . ?
C26 C30 C31 111.7(2) . . ?
C32 C30 C31 106.8(2) . . ?
C36 C35 C40 117.3(2) . . ?
C36 C35 Si5 121.78(18) . . ?
C40 C35 Si5 120.71(18) . . ?
C37 C36 C35 121.5(2) . . ?
C36 C37 C38 119.9(2) . . ?
C39 C38 C37 119.8(2) . . ?
C38 C39 C40 119.9(2) . . ?
C39 C40 C35 121.6(2) . . ?
C46 C41 C42 120.6(2) . . ?
C46 C41 N3 120.0(2) . . ?
C42 C41 N3 119.3(2) . . ?
C43 C42 C41 118.2(2) . . ?
C43 C42 C47 120.3(2) . . ?
C41 C42 C47 121.4(2) . . ?
C44 C43 C42 121.6(2) . . ?
C43 C44 C45 119.8(2) . . ?
C44 C45 C46 121.1(2) . . ?
C45 C46 C41 118.6(2) . . ?
C45 C46 C50 118.4(2) . . ?
C41 C46 C50 122.9(2) . . ?
C42 C47 C49 112.1(2) . . ?
C42 C47 C48 113.8(2) . . ?
C49 C47 C48 109.3(2) . . ?
C46 C50 C51 112.6(2) . . ?
C46 C50 C52 110.2(2) . . ?
C51 C50 C52 109.4(2) . . ?
C56 C55 C60 117.3(2) . . ?
C56 C55 Si6 124.71(18) . . ?
C60 C55 Si6 117.96(19) . . ?
C57 C56 C55 121.6(2) . . ?
C58 C57 C56 119.8(3) . . ?
C57 C58 C59 119.9(2) . . ?
C58 C59 C60 120.1(2) . . ?
C59 C60 C55 121.3(2) . . ?
C63 C62 C67 118.3(3) . . ?
C63 C62 C61 120.1(3) . . ?
C67 C62 C61 121.6(3) . . ?
C62 C63 C64 120.3(4) . . ?
C65 C64 C63 121.0(4) . . ?
C64 C65 C66 120.1(3) . . ?
C65 C66 C67 118.8(4) . . ?
C62 C67 C66 121.5(3) . . ?
C69A C70A C70B 120.0 . . ?
C70A C69A C68A 120.0 . . ?
C68B C68A C69A 120.0 . . ?
C68B C68A C71A 119.5(9) . . ?
C69A C68A C71A 120.4(9) . . ?
C68A C68B C69B 120.0 . . ?
C68B C69B C70B 120.0 . . ?
C69B C70B C70A 120.0 . . ?

loop_
_geom_bond_atom_site_label_1
_geom_bond_atom_site_label_2
_geom_bond_distance
_geom_bond_site_symmetry_2
_geom_bond_publ_flag
Br1 Si1 2.2478(6) . ?
Si1 N1 1.7374(19) . ?
Si1 Si3 2.3486(8) . ?
Si1 Si2 2.4201(8) . ?
Si2 N2 1.7354(19) . ?
Si2 C6 1.906(2) . ?
Si2 C3 1.947(3) . ?
Si2 Si3 2.8181(8) . ?
Si3 N3 1.7408(19) . ?
Si3 C1 1.886(2) . ?
Si3 C6 1.889(2) . ?
Si4 N1 1.7747(19) . ?
Si4 C8 1.859(2) . ?
Si4 C7 1.861(2) . ?
Si4 C1 1.898(2) . ?
Si5 N2 1.7639(19) . ?
Si5 C34 1.861(2) . ?
Si5 C33 1.862(3) . ?
Si5 C35 1.880(2) . ?
Si6 N3 1.7591(19) . ?
Si6 C54 1.867(3) . ?
Si6 C53 1.873(3) . ?
Si6 C55 1.878(3) . ?
N1 C9 1.442(3) . ?
N2 C21 1.461(3) . ?
N3 C41 1.454(3) . ?
C1 C2 1.370(3) . ?
C2 C3 1.517(3) . ?
C3 C4 1.519(3) . ?
C4 C5 1.329(4) . ?
C5 C6 1.508(3) . ?
C9 C10 1.404(3) . ?
C9 C14 1.414(3) . ?
C10 C11 1.391(3) . ?
C10 C15 1.521(3) . ?
C11 C12 1.385(4) . ?
C12 C13 1.382(4) . ?
C13 C14 1.395(3) . ?
C14 C18 1.515(3) . ?
C15 C16 1.532(3) . ?
C15 C17 1.532(4) . ?
C18 C20 1.527(3) . ?
C18 C19 1.531(3) . ?
C21 C26 1.412(3) . ?
C21 C22 1.414(3) . ?
C22 C23 1.397(3) . ?
C22 C27 1.522(3) . ?
C23 C24 1.379(4) . ?
C24 C25 1.384(4) . ?
C25 C26 1.397(3) . ?
C26 C30 1.526(3) . ?
C27 C28 1.534(3) . ?
C27 C29 1.537(3) . ?
C30 C32 1.530(4) . ?
C30 C31 1.539(4) . ?
C35 C36 1.400(3) . ?
C35 C40 1.400(3) . ?
C36 C37 1.388(4) . ?
C37 C38 1.390(4) . ?
C38 C39 1.383(4) . ?
C39 C40 1.390(3) . ?
C41 C46 1.406(3) . ?
C41 C42 1.415(3) . ?
C42 C43 1.396(3) . ?
C42 C47 1.520(3) . ?
C43 C44 1.380(4) . ?
C44 C45 1.380(4) . ?
C45 C46 1.400(3) . ?
C46 C50 1.521(3) . ?
C47 C49 1.526(3) . ?
C47 C48 1.536(3) . ?
C50 C51 1.526(4) . ?
C50 C52 1.540(4) . ?
C55 C56 1.396(4) . ?
C55 C60 1.402(3) . ?
C56 C57 1.386(4) . ?
C57 C58 1.383(4) . ?
C58 C59 1.383(4) . ?
C59 C60 1.383(4) . ?
C61 C62 1.511(4) . ?
C62 C63 1.373(5) . ?
C62 C67 1.389(5) . ?
C63 C64 1.392(5) . ?
C64 C65 1.363(6) . ?
C65 C66 1.377(5) . ?
C66 C67 1.399(5) . ?
C71A C68A 1.461(15) . ?
C70A C69A 1.3900 . ?
C70A C70B 1.3900 . ?
C69A C68A 1.3900 . ?
C68A C68B 1.3900 . ?
C68B C69B 1.3900 . ?
C69B C70B 1.3900 . ?
